data_7037654
loop_
_publ_author_name
'Joliat, E.'
'Schnidrig, S.'
'Probst, B.'
'Bachmann, C.'
'Spingler, B.'
'Baldridge, K. K.'
'von Rohr, F.'
'Schilling, A.'
'Alberto, R.'

_publ_section_title
;
 Cobalt complexes of tetradentate, bipyridine-based macrocycles: their
 structures, properties and photocatalytic proton reduction.
;
_journal_issue 4
_journal_name_full 'Dalton transactions (Cambridge, England : 2003)'
_journal_page_first 1737
_journal_page_last 1745
_journal_paper_doi 10.1039/c5dt04426j
_journal_volume 45
_journal_year 2016
_chemical_formula_sum 'C29 H25.25 Br Co N6 O1.13'
_chemical_formula_weight 614.64
_chemical_name_systematic
; 
 ? 
;
_space_group_IT_number 14
_symmetry_cell_setting monoclinic
_symmetry_space_group_name_Hall '-P 2yn'
_symmetry_space_group_name_H-M 'P 1 21/n 1'
_atom_sites_solution_hydrogens geom
_atom_sites_solution_primary direct
_atom_sites_solution_secondary difmap
_audit_creation_method SHELXL-97
_audit_update_record
;
2015-12-09 deposited with the CCDC.
2015-12-14 downloaded from the CCDC.
;
_cell_angle_alpha 90.00
_cell_angle_beta 93.612(9)
_cell_angle_gamma 90.00
_cell_formula_units_Z 4
_cell_length_a 7.5599(7)
_cell_length_b 14.9746(15)
_cell_length_c 22.551(3)
_cell_measurement_reflns_used 2603
_cell_measurement_temperature 183(2)
_cell_measurement_theta_max 28.6417
_cell_measurement_theta_min 2.7872
_cell_volume 2547.8(5)
_computing_cell_refinement 'CrysAlis RED (Oxford, 2007)'
_computing_data_collection 'CrysAlis RED (Oxford, 2007)'
_computing_data_reduction 'CrysAlis RED (Oxford, 2007)'
_computing_molecular_graphics 'ORTEP-3 (Farrugia, 1997)'
_computing_publication_material 'SHELXL-97 (Sheldrick, 1997)'
_computing_structure_refinement 'SHELXL-97 (Sheldrick, 1997)'
_computing_structure_solution 'SIR-97 (Altomare, 1999)'
_diffrn_ambient_temperature 183(2)
_diffrn_detector_area_resol_mean 10.4498
_diffrn_measured_fraction_theta_full 0.999
_diffrn_measured_fraction_theta_max 0.999
_diffrn_measurement_device_type 'Xcalibur Ruby'
_diffrn_measurement_method '\o oscillation scan'
_diffrn_radiation_monochromator graphite
_diffrn_radiation_source 'Enhance (Mo) X-ray Source'
_diffrn_radiation_type MoK\a
_diffrn_radiation_wavelength 0.7107
_diffrn_reflns_av_R_equivalents 0.0662
_diffrn_reflns_av_unetI/netI 0.0806
_diffrn_reflns_limit_h_max 7
_diffrn_reflns_limit_h_min -9
_diffrn_reflns_limit_k_max 18
_diffrn_reflns_limit_k_min -17
_diffrn_reflns_limit_l_max 21
_diffrn_reflns_limit_l_min -27
_diffrn_reflns_number 14184
_diffrn_reflns_theta_full 25.35
_diffrn_reflns_theta_max 25.35
_diffrn_reflns_theta_min 2.79
_exptl_absorpt_coefficient_mu 2.279
_exptl_absorpt_correction_T_max 0.8212
_exptl_absorpt_correction_T_min 0.6420
_exptl_absorpt_correction_type multi-scan
_exptl_absorpt_process_details
;
CrysAlisPro, Agilent Technologies,
Version 1.171.35.19 (release 27-10-2011 CrysAlis171 .NET)
(compiled Oct 27 2011,15:02:11)
Empirical absorption correction using spherical harmonics,
 implemented in SCALE3 ABSPACK scaling algorithm.
;
_exptl_crystal_colour black
_exptl_crystal_density_diffrn 1.602
_exptl_crystal_density_method 'not measured'
_exptl_crystal_description prism
_exptl_crystal_F_000 1249
_exptl_crystal_size_max 0.16
_exptl_crystal_size_mid 0.10
_exptl_crystal_size_min 0.09
_refine_diff_density_max 0.924
_refine_diff_density_min -0.622
_refine_diff_density_rms 0.109
_refine_ls_extinction_method none
_refine_ls_goodness_of_fit_ref 1.057
_refine_ls_hydrogen_treatment constr
_refine_ls_matrix_type full
_refine_ls_number_parameters 347
_refine_ls_number_reflns 4661
_refine_ls_number_restraints 0
_refine_ls_restrained_S_all 1.057
_refine_ls_R_factor_all 0.0980
_refine_ls_R_factor_gt 0.0652
_refine_ls_shift/su_max 0.000
_refine_ls_shift/su_mean 0.000
_refine_ls_structure_factor_coef Fsqd
_refine_ls_weighting_details 'calc w=1/[\s^2^(Fo^2^)+(0.0631P)^2^+3.4841P] where P=(Fo^2^+2Fc^2^)/3'
_refine_ls_weighting_scheme calc
_refine_ls_wR_factor_gt 0.1379
_refine_ls_wR_factor_ref 0.1532
_reflns_number_gt 3379
_reflns_number_total 4661
_reflns_threshold_expression >2sigma(I)
_cod_data_source_file c5dt04426j2.cif
_cod_data_source_block ssm120712042_2
_cod_depositor_comments 'Adding full bibliography for 7037650--7037654.cif.'
_cod_original_cell_volume 2547.9(5)
_cod_original_sg_symbol_H-M P21/n
_cod_database_code 7037654

loop_
_symmetry_equiv_pos_as_xyz
'x, y, z'
'-x+1/2, y+1/2, -z+1/2'
'-x, -y, -z'
'x-1/2, -y-1/2, z-1/2'

loop_
_atom_site_label
_atom_site_type_symbol
_atom_site_fract_x
_atom_site_fract_y
_atom_site_fract_z
_atom_site_U_iso_or_equiv
_atom_site_adp_type
_atom_site_occupancy
_atom_site_symmetry_multiplicity
_atom_site_calc_flag
_atom_site_refinement_flags
Co1 Co 0.43127(9) 0.10932(5) 0.24763(3) 0.0238(2) Uani 1 1 d .
C1 C 0.6214(7) 0.1714(3) 0.3586(3) 0.0260(13) Uani 1 1 d .
C2 C 0.7235(7) 0.2331(4) 0.3903(3) 0.0317(14) Uani 1 1 d .
H2A H 0.7771 0.2182 0.4282 0.038 Uiso 1 1 calc R
C3 C 0.7474(8) 0.3165(4) 0.3667(3) 0.0363(15) Uani 1 1 d .
H3A H 0.8180 0.3596 0.3881 0.044 Uiso 1 1 calc R
C4 C 0.6681(7) 0.3369(4) 0.3118(3) 0.0342(14) Uani 1 1 d .
H4A H 0.6825 0.3944 0.2950 0.041 Uiso 1 1 calc R
C5 C 0.5683(7) 0.2734(3) 0.2816(3) 0.0259(13) Uani 1 1 d .
C6 C 0.4782(7) 0.2872(4) 0.2228(3) 0.0267(13) Uani 1 1 d .
C7 C 0.4698(8) 0.3693(3) 0.1951(3) 0.0339(15) Uani 1 1 d .
H7A H 0.5210 0.4209 0.2137 0.041 Uiso 1 1 calc R
C8 C 0.3832(8) 0.3739(4) 0.1384(3) 0.0388(16) Uani 1 1 d .
H8A H 0.3769 0.4289 0.1174 0.047 Uiso 1 1 calc R
C9 C 0.3091(7) 0.3000(4) 0.1140(3) 0.0347(15) Uani 1 1 d .
H9A H 0.2495 0.3040 0.0758 0.042 Uiso 1 1 calc R
C10 C 0.3164(7) 0.2160(4) 0.1433(3) 0.0306(14) Uani 1 1 d .
C11 C 0.2389(8) 0.1383(4) 0.1165(3) 0.0336(14) Uani 1 1 d .
C12 C 0.2538(7) 0.0482(4) 0.1358(2) 0.0275(13) Uani 1 1 d .
C13 C 0.1823(7) -0.0224(4) 0.1006(3) 0.0369(15) Uani 1 1 d .
H13A H 0.1155 -0.0089 0.0647 0.044 Uiso 1 1 calc R
C14 C 0.2057(8) -0.1086(4) 0.1166(3) 0.0389(15) Uani 1 1 d .
H14A H 0.1562 -0.1550 0.0920 0.047 Uiso 1 1 calc R
C15 C 0.3036(8) -0.1293(4) 0.1696(3) 0.0315(14) Uani 1 1 d .
H15A H 0.3273 -0.1894 0.1810 0.038 Uiso 1 1 calc R
C16 C 0.3636(7) -0.0598(4) 0.2043(3) 0.0262(13) Uani 1 1 d .
C17 C 0.4590(7) -0.0719(4) 0.2629(2) 0.0246(12) Uani 1 1 d .
C18 C 0.5138(7) -0.1544(4) 0.2842(3) 0.0309(14) Uani 1 1 d .
H18A H 0.4896 -0.2071 0.2616 0.037 Uiso 1 1 calc R
C19 C 0.6038(8) -0.1582(4) 0.3386(3) 0.0370(15) Uani 1 1 d .
H19A H 0.6471 -0.2138 0.3538 0.044 Uiso 1 1 calc R
C20 C 0.6317(7) -0.0810(4) 0.3715(3) 0.0327(14) Uani 1 1 d .
H20A H 0.6922 -0.0832 0.4097 0.039 Uiso 1 1 calc R
C21 C 0.5714(7) -0.0012(4) 0.3485(3) 0.0261(13) Uani 1 1 d .
C22 C 0.5717(7) 0.0828(4) 0.3878(3) 0.0274(13) Uani 1 1 d .
C23 C 0.1526(8) 0.1511(4) 0.0593(3) 0.0410(16) Uani 1 1 d .
C24 C 0.6917(7) 0.0674(4) 0.4411(3) 0.0308(14) Uani 1 1 d .
C25 C 0.3806(7) 0.0902(4) 0.4107(3) 0.0292(13) Uani 1 1 d .
H25A H 0.2963 0.1030 0.3764 0.035 Uiso 1 1 calc R
H25B H 0.3479 0.0314 0.4270 0.035 Uiso 1 1 calc R
C26 C 0.3575(7) 0.1614(4) 0.4583(3) 0.0346(14) Uani 1 1 d .
H26B H 0.4143 0.1406 0.4966 0.042 Uiso 1 1 calc R
H26A H 0.4175 0.2170 0.4470 0.042 Uiso 1 1 calc R
C27 C 0.1650(8) 0.1806(5) 0.4659(3) 0.0452(17) Uani 1 1 d .
H27A H 0.1067 0.1252 0.4785 0.054 Uiso 1 1 calc R
H27B H 0.1078 0.1985 0.4271 0.054 Uiso 1 1 calc R
C28 C 0.1347(9) 0.2536(4) 0.5111(3) 0.0487(18) Uani 1 1 d .
H28C H 0.0075 0.2660 0.5116 0.073 Uiso 1 1 calc R
H28B H 0.1970 0.3080 0.5001 0.073 Uiso 1 1 calc R
H28A H 0.1800 0.2339 0.5506 0.073 Uiso 1 1 calc R
C31 C 0.7410(8) 0.0864(4) 0.1488(3) 0.0487(18) Uani 1 1 d .
H31C H 0.6508 0.0506 0.1266 0.073 Uiso 1 1 calc R
H31B H 0.8591 0.0637 0.1413 0.073 Uiso 1 1 calc R
H31A H 0.7311 0.1488 0.1360 0.073 Uiso 1 1 calc R
N1 N 0.5459(5) 0.1900(3) 0.3043(2) 0.0244(10) Uani 1 1 d .
N2 N 0.4006(6) 0.2122(3) 0.1984(2) 0.0267(11) Uani 1 1 d .
N3 N 0.3405(5) 0.0278(3) 0.1889(2) 0.0244(10) Uani 1 1 d .
N4 N 0.4863(5) 0.0041(3) 0.2940(2) 0.0214(10) Uani 1 1 d .
N5 N 0.0843(8) 0.1569(4) 0.0126(3) 0.0590(17) Uani 1 1 d .
N6 N 0.7729(7) 0.0575(4) 0.4845(3) 0.0448(14) Uani 1 1 d .
O31 O 0.7158(5) 0.0808(3) 0.2084(2) 0.0469(11) Uani 1 1 d .
H31 H 0.8135 0.0869 0.2279 0.070 Uiso 1 1 calc R
O32 O 0.5000 0.0000 0.0000 0.083(10) Uiso 0.25 2 d SP
Br1 Br 0.07970(8) 0.12342(4) 0.28202(3) 0.0362(2) Uani 1 1 d .

loop_
_atom_site_aniso_label
_atom_site_aniso_U_11
_atom_site_aniso_U_22
_atom_site_aniso_U_33
_atom_site_aniso_U_23
_atom_site_aniso_U_13
_atom_site_aniso_U_12
Co1 0.0290(4) 0.0236(4) 0.0180(5) 0.0006(3) -0.0039(3) 0.0004(3)
C1 0.026(3) 0.029(3) 0.023(3) -0.001(3) 0.000(2) -0.004(2)
C2 0.032(3) 0.040(3) 0.024(4) -0.007(3) 0.005(3) -0.006(3)
C3 0.039(3) 0.034(3) 0.037(4) -0.009(3) 0.007(3) -0.014(3)
C4 0.040(3) 0.031(3) 0.033(4) -0.003(3) 0.010(3) -0.007(3)
C5 0.027(3) 0.026(3) 0.025(3) -0.003(3) 0.005(2) 0.000(2)
C6 0.030(3) 0.029(3) 0.022(3) -0.002(3) 0.005(2) 0.004(3)
C7 0.043(4) 0.021(3) 0.039(4) 0.006(3) 0.013(3) 0.004(3)
C8 0.042(4) 0.036(4) 0.039(4) 0.018(3) 0.009(3) 0.009(3)
C9 0.037(3) 0.046(4) 0.021(4) 0.013(3) 0.005(3) 0.012(3)
C10 0.024(3) 0.041(3) 0.027(4) 0.011(3) 0.003(2) 0.005(3)
C11 0.035(3) 0.049(4) 0.016(3) 0.001(3) -0.006(2) 0.002(3)
C12 0.029(3) 0.037(3) 0.017(3) 0.000(3) 0.001(2) 0.003(3)
C13 0.035(3) 0.054(4) 0.020(4) -0.002(3) -0.009(3) -0.006(3)
C14 0.046(4) 0.042(4) 0.028(4) -0.008(3) -0.004(3) -0.012(3)
C15 0.040(3) 0.029(3) 0.026(4) -0.004(3) 0.003(3) 0.000(3)
C16 0.026(3) 0.028(3) 0.024(3) -0.005(3) 0.003(2) 0.003(2)
C17 0.026(3) 0.029(3) 0.019(3) -0.002(2) 0.002(2) -0.002(2)
C18 0.037(3) 0.029(3) 0.027(4) -0.006(3) 0.002(3) -0.002(3)
C19 0.045(4) 0.032(3) 0.035(4) 0.004(3) 0.006(3) 0.008(3)
C20 0.039(3) 0.036(3) 0.022(4) 0.003(3) -0.005(3) 0.008(3)
C21 0.029(3) 0.031(3) 0.017(3) -0.002(2) 0.000(2) -0.002(3)
C22 0.033(3) 0.030(3) 0.019(3) 0.002(2) -0.003(2) -0.001(3)
C23 0.040(4) 0.050(4) 0.032(4) 0.013(3) -0.007(3) -0.001(3)
C24 0.034(3) 0.031(3) 0.026(4) -0.001(3) -0.003(3) -0.008(3)
C25 0.025(3) 0.037(3) 0.026(4) 0.004(3) 0.001(2) -0.004(3)
C26 0.038(3) 0.032(3) 0.034(4) 0.000(3) 0.003(3) -0.002(3)
C27 0.036(4) 0.056(4) 0.043(5) -0.006(3) 0.002(3) 0.002(3)
C28 0.056(4) 0.055(4) 0.036(4) 0.001(3) 0.015(3) 0.010(3)
C31 0.039(4) 0.045(4) 0.062(6) 0.003(4) 0.003(3) 0.003(3)
N1 0.026(2) 0.027(2) 0.020(3) -0.001(2) -0.0007(19) 0.003(2)
N2 0.030(2) 0.034(3) 0.017(3) 0.004(2) 0.007(2) 0.003(2)
N3 0.025(2) 0.031(2) 0.016(3) -0.002(2) -0.0046(19) -0.001(2)
N4 0.024(2) 0.023(2) 0.017(3) -0.002(2) 0.0011(19) -0.0003(19)
N5 0.070(4) 0.067(4) 0.036(4) 0.008(3) -0.022(3) 0.005(3)
N6 0.048(3) 0.053(3) 0.032(4) 0.005(3) -0.010(3) -0.005(3)
O31 0.042(2) 0.071(3) 0.027(3) -0.008(2) -0.002(2) 0.000(3)
Br1 0.0398(4) 0.0369(4) 0.0312(4) 0.0001(3) -0.0026(3) 0.0016(3)

loop_
_atom_type_symbol
_atom_type_description
_atom_type_scat_dispersion_real
_atom_type_scat_dispersion_imag
_atom_type_scat_source
C C 0.0033 0.0016 'International Tables Vol C Tables 4.2.6.8 and 6.1.1.4'
H H 0.0000 0.0000 'International Tables Vol C Tables 4.2.6.8 and 6.1.1.4'
N N 0.0061 0.0033 'International Tables Vol C Tables 4.2.6.8 and 6.1.1.4'
O O 0.0106 0.0060 'International Tables Vol C Tables 4.2.6.8 and 6.1.1.4'
Co Co 0.3494 0.9721 'International Tables Vol C Tables 4.2.6.8 and 6.1.1.4'
Br Br -0.2901 2.4595 'International Tables Vol C Tables 4.2.6.8 and 6.1.1.4'

loop_
_geom_angle_atom_site_label_1
_geom_angle_atom_site_label_2
_geom_angle_atom_site_label_3
_geom_angle
N3 Co1 N2 95.1(2)
N3 Co1 N4 84.72(18)
N2 Co1 N4 173.96(18)
N3 Co1 N1 174.40(18)
N2 Co1 N1 85.0(2)
N4 Co1 N1 94.63(18)
N3 Co1 Br1 86.23(13)
N2 Co1 Br1 91.01(13)
N4 Co1 Br1 95.00(13)
N1 Co1 Br1 99.37(13)
N1 C1 C2 121.6(5)
N1 C1 C22 117.8(4)
C2 C1 C22 120.1(5)
C3 C2 C1 119.5(6)
C3 C2 H2A 120.2
C1 C2 H2A 120.2
C2 C3 C4 119.4(6)
C2 C3 H3A 120.3
C4 C3 H3A 120.3
C5 C4 C3 119.2(6)
C5 C4 H4A 120.4
C3 C4 H4A 120.4
N1 C5 C4 121.8(5)
N1 C5 C6 114.1(5)
C4 C5 C6 124.2(5)
N2 C6 C7 122.9(5)
N2 C6 C5 114.3(5)
C7 C6 C5 122.8(5)
C6 C7 C8 117.6(6)
C6 C7 H7A 121.2
C8 C7 H7A 121.2
C9 C8 C7 119.4(5)
C9 C8 H8A 120.3
C7 C8 H8A 120.3
C8 C9 C10 122.5(6)
C8 C9 H9A 118.7
C10 C9 H9A 118.7
N2 C10 C9 117.6(5)
N2 C10 C11 120.8(5)
C9 C10 C11 121.7(6)
C23 C11 C10 115.5(5)
C23 C11 C12 115.4(5)
C10 C11 C12 128.7(5)
N3 C12 C13 118.2(5)
N3 C12 C11 120.5(5)
C13 C12 C11 121.3(5)
C14 C13 C12 121.9(6)
C14 C13 H13A 119.0
C12 C13 H13A 119.0
C13 C14 C15 119.5(6)
C13 C14 H14A 120.3
C15 C14 H14A 120.3
C16 C15 C14 117.4(5)
C16 C15 H15A 121.3
C14 C15 H15A 121.3
C15 C16 N3 123.8(5)
C15 C16 C17 123.1(5)
N3 C16 C17 113.1(5)
N4 C17 C18 122.9(5)
N4 C17 C16 114.4(5)
C18 C17 C16 122.7(5)
C19 C18 C17 118.2(5)
C19 C18 H18A 120.9
C17 C18 H18A 120.9
C18 C19 C20 119.8(6)
C18 C19 H19A 120.1
C20 C19 H19A 120.1
C21 C20 C19 119.4(6)
C21 C20 H20A 120.3
C19 C20 H20A 120.3
N4 C21 C20 121.5(5)
N4 C21 C22 117.3(5)
C20 C21 C22 120.4(5)
C24 C22 C1 109.2(4)
C24 C22 C21 108.6(4)
C1 C22 C21 116.7(5)
C24 C22 C25 105.9(5)
C1 C22 C25 109.6(4)
C21 C22 C25 106.2(4)
N5 C23 C11 176.5(7)
N6 C24 C22 174.6(7)
C26 C25 C22 115.3(4)
C26 C25 H25A 108.4
C22 C25 H25A 108.4
C26 C25 H25B 108.4
C22 C25 H25B 108.4
H25A C25 H25B 107.5
C27 C26 C25 111.6(5)
C27 C26 H26B 109.3
C25 C26 H26B 109.3
C27 C26 H26A 109.3
C25 C26 H26A 109.3
H26B C26 H26A 108.0
C26 C27 C28 113.7(5)
C26 C27 H27A 108.8
C28 C27 H27A 108.8
C26 C27 H27B 108.8
C28 C27 H27B 108.8
H27A C27 H27B 107.7
C27 C28 H28C 109.5
C27 C28 H28B 109.5
H28C C28 H28B 109.5
C27 C28 H28A 109.5
H28C C28 H28A 109.5
H28B C28 H28A 109.5
O31 C31 H31C 109.5
O31 C31 H31B 109.5
H31C C31 H31B 109.5
O31 C31 H31A 109.5
H31C C31 H31A 109.5
H31B C31 H31A 109.5
C1 N1 C5 118.4(4)
C1 N1 Co1 128.3(4)
C5 N1 Co1 112.7(4)
C10 N2 C6 119.9(5)
C10 N2 Co1 126.8(4)
C6 N2 Co1 113.4(4)
C12 N3 C16 119.0(5)
C12 N3 Co1 127.0(4)
C16 N3 Co1 114.0(4)
C17 N4 C21 118.2(4)
C17 N4 Co1 112.9(4)
C21 N4 Co1 128.0(3)
C31 O31 H31 109.5

loop_
_geom_bond_atom_site_label_1
_geom_bond_atom_site_label_2
_geom_bond_distance
Co1 N3 1.897(4)
Co1 N2 1.904(4)
Co1 N4 1.922(4)
Co1 N1 1.925(4)
Co1 Br1 2.8231(10)
C1 N1 1.347(7)
C1 C2 1.375(8)
C1 C22 1.538(8)
C2 C3 1.373(8)
C2 H2A 0.9500
C3 C4 1.376(8)
C3 H3A 0.9500
C4 C5 1.369(8)
C4 H4A 0.9500
C5 N1 1.363(7)
C5 C6 1.466(8)
C6 N2 1.367(7)
C6 C7 1.379(7)
C7 C8 1.401(9)
C7 H7A 0.9500
C8 C9 1.343(8)
C8 H8A 0.9500
C9 C10 1.420(8)
C9 H9A 0.9500
C10 N2 1.362(7)
C10 C11 1.420(8)
C11 C23 1.420(8)
C11 C12 1.421(8)
C12 N3 1.364(7)
C12 C13 1.408(8)
C13 C14 1.349(8)
C13 H13A 0.9500
C14 C15 1.401(9)
C14 H14A 0.9500
C15 C16 1.362(7)
C15 H15A 0.9500
C16 N3 1.364(7)
C16 C17 1.476(8)
C17 N4 1.346(7)
C17 C18 1.380(8)
C18 C19 1.366(8)
C18 H18A 0.9500
C19 C20 1.384(8)
C19 H19A 0.9500
C20 C21 1.369(7)
C20 H20A 0.9500
C21 N4 1.354(7)
C21 C22 1.539(8)
C22 C24 1.478(8)
C22 C25 1.569(7)
C23 N5 1.147(8)
C24 N6 1.132(7)
C25 C26 1.531(8)
C25 H25A 0.9900
C25 H25B 0.9900
C26 C27 1.504(8)
C26 H26B 0.9900
C26 H26A 0.9900
C27 C28 1.521(9)
C27 H27A 0.9900
C27 H27B 0.9900
C28 H28C 0.9800
C28 H28B 0.9800
C28 H28A 0.9800
C31 O31 1.371(8)
C31 H31C 0.9800
C31 H31B 0.9800
C31 H31A 0.9800
O31 H31 0.8400

loop_
_geom_torsion_atom_site_label_1
_geom_torsion_atom_site_label_2
_geom_torsion_atom_site_label_3
_geom_torsion_atom_site_label_4
_geom_torsion
N1 C1 C2 C3 1.1(8)
C22 C1 C2 C3 -171.4(5)
C1 C2 C3 C4 0.2(8)
C2 C3 C4 C5 -0.6(9)
C3 C4 C5 N1 -0.3(8)
C3 C4 C5 C6 -179.8(5)
N1 C5 C6 N2 -5.6(7)
C4 C5 C6 N2 173.8(5)
N1 C5 C6 C7 173.3(5)
C4 C5 C6 C7 -7.3(9)
N2 C6 C7 C8 -2.5(8)
C5 C6 C7 C8 178.7(5)
C6 C7 C8 C9 1.5(9)
C7 C8 C9 C10 -0.7(9)
C8 C9 C10 N2 0.8(8)
C8 C9 C10 C11 -179.3(6)
N2 C10 C11 C23 179.1(5)
C9 C10 C11 C23 -0.8(8)
N2 C10 C11 C12 -9.1(9)
C9 C10 C11 C12 171.0(6)
C23 C11 C12 N3 177.4(5)
C10 C11 C12 N3 5.6(9)
C23 C11 C12 C13 -1.8(8)
C10 C11 C12 C13 -173.6(6)
N3 C12 C13 C14 -3.7(9)
C11 C12 C13 C14 175.5(6)
C12 C13 C14 C15 0.1(10)
C13 C14 C15 C16 3.2(9)
C14 C15 C16 N3 -3.1(9)
C14 C15 C16 C17 176.3(5)
C15 C16 C17 N4 -171.4(5)
N3 C16 C17 N4 8.1(7)
C15 C16 C17 C18 8.0(9)
N3 C16 C17 C18 -172.6(5)
N4 C17 C18 C19 -1.8(8)
C16 C17 C18 C19 178.9(5)
C17 C18 C19 C20 2.4(9)
C18 C19 C20 C21 -1.2(9)
C19 C20 C21 N4 -0.6(9)
C19 C20 C21 C22 169.5(5)
N1 C1 C22 C24 169.6(5)
C2 C1 C22 C24 -17.7(7)
N1 C1 C22 C21 45.9(7)
C2 C1 C22 C21 -141.4(5)
N1 C1 C22 C25 -74.8(6)
C2 C1 C22 C25 97.9(6)
N4 C21 C22 C24 -172.0(5)
C20 C21 C22 C24 17.6(7)
N4 C21 C22 C1 -48.1(7)
C20 C21 C22 C1 141.5(5)
N4 C21 C22 C25 74.5(6)
C20 C21 C22 C25 -96.0(6)
C10 C11 C23 N5 155(12)
C12 C11 C23 N5 -18(12)
C1 C22 C24 N6 105(6)
C21 C22 C24 N6 -127(6)
C25 C22 C24 N6 -13(7)
C24 C22 C25 C26 55.9(6)
C1 C22 C25 C26 -61.8(6)
C21 C22 C25 C26 171.3(5)
C22 C25 C26 C27 164.9(5)
C25 C26 C27 C28 -177.8(5)
C2 C1 N1 C5 -1.9(8)
C22 C1 N1 C5 170.6(4)
C2 C1 N1 Co1 169.2(4)
C22 C1 N1 Co1 -18.2(7)
C4 C5 N1 C1 1.6(8)
C6 C5 N1 C1 -178.9(5)
C4 C5 N1 Co1 -170.9(4)
C6 C5 N1 Co1 8.6(6)
N3 Co1 N1 C1 -88(2)
N2 Co1 N1 C1 -178.5(5)
N4 Co1 N1 C1 -4.6(5)
Br1 Co1 N1 C1 91.3(4)
N3 Co1 N1 C5 84(2)
N2 Co1 N1 C5 -7.0(4)
N4 Co1 N1 C5 167.0(4)
Br1 Co1 N1 C5 -97.2(3)
C9 C10 N2 C6 -1.7(7)
C11 C10 N2 C6 178.4(5)
C9 C10 N2 Co1 -179.8(4)
C11 C10 N2 Co1 0.3(7)
C7 C6 N2 C10 2.7(8)
C5 C6 N2 C10 -178.4(5)
C7 C6 N2 Co1 -179.0(4)
C5 C6 N2 Co1 -0.1(6)
N3 Co1 N2 C10 7.6(5)
N4 Co1 N2 C10 95.6(19)
N1 Co1 N2 C10 -178.0(4)
Br1 Co1 N2 C10 -78.7(4)
N3 Co1 N2 C6 -170.6(4)
N4 Co1 N2 C6 -82.6(19)
N1 Co1 N2 C6 3.8(4)
Br1 Co1 N2 C6 103.1(3)
C13 C12 N3 C16 3.9(8)
C11 C12 N3 C16 -175.3(5)
C13 C12 N3 Co1 -174.3(4)
C11 C12 N3 Co1 6.5(8)
C15 C16 N3 C12 -0.5(8)
C17 C16 N3 C12 -179.9(4)
C15 C16 N3 Co1 177.9(4)
C17 C16 N3 Co1 -1.6(6)
N2 Co1 N3 C12 -11.1(5)
N4 Co1 N3 C12 175.0(5)
N1 Co1 N3 C12 -101.5(19)
Br1 Co1 N3 C12 79.6(4)
N2 Co1 N3 C16 170.7(4)
N4 Co1 N3 C16 -3.2(4)
N1 Co1 N3 C16 80(2)
Br1 Co1 N3 C16 -98.6(4)
C18 C17 N4 C21 0.1(8)
C16 C17 N4 C21 179.4(5)
C18 C17 N4 Co1 170.2(4)
C16 C17 N4 Co1 -10.5(6)
C20 C21 N4 C17 1.2(8)
C22 C21 N4 C17 -169.2(5)
C20 C21 N4 Co1 -167.2(4)
C22 C21 N4 Co1 22.4(7)
N3 Co1 N4 C17 7.8(4)
N2 Co1 N4 C17 -80.7(19)
N1 Co1 N4 C17 -166.6(4)
Br1 Co1 N4 C17 93.5(3)
N3 Co1 N4 C21 176.7(5)
N2 Co1 N4 C21 88.2(19)
N1 Co1 N4 C21 2.3(5)
Br1 Co1 N4 C21 -97.6(4)
